data_7017959
loop_
_publ_author_name
'Curley, John J.'
'Bergman, Robert G.'
'Tilley, T. Don'

_publ_section_title
;
 Preparation and physical properties of early-late heterobimetallic
 compounds featuring Ir-M bonds (M = Ti, Zr, Hf).
;
_journal_issue 1
_journal_name_full 'Dalton transactions (Cambridge, England : 2003)'
_journal_page_first 192
_journal_page_last 200
_journal_paper_doi 10.1039/c1dt11753j
_journal_volume 41
_journal_year 2012
_chemical_formula_sum 'C24 H34 Hf Ir N'
_chemical_formula_weight 707.21
_chemical_name_common Cp*Ir(mu-NtBu)HfCp2
_chemical_name_systematic
;
?
;
_space_group_IT_number 9
_symmetry_cell_setting monoclinic
_symmetry_space_group_name_Hall 'C -2yc'
_symmetry_space_group_name_H-M 'C 1 c 1'
_atom_sites_solution_hydrogens geom
_atom_sites_solution_primary direct
_atom_sites_solution_secondary difmap
_audit_creation_method SHELXL-97
_cell_angle_alpha 90.00
_cell_angle_beta 96.64(3)
_cell_angle_gamma 90.00
_cell_formula_units_Z 4
_cell_length_a 14.594(3)
_cell_length_b 15.259(3)
_cell_length_c 10.423(2)
_cell_measurement_reflns_used 4539
_cell_measurement_temperature 153(2)
_cell_measurement_theta_max 25.53
_cell_measurement_theta_min 2.61
_cell_volume 2305.5(8)
_computing_cell_refinement 'Bruker SAINT'
_computing_data_collection 'Bruker APEX2'
_computing_data_reduction 'Bruker SAINT'
_computing_molecular_graphics 'Bruker SHELXTL'
_computing_publication_material 'Bruker SHELXTL'
_computing_structure_refinement 'SHELXL-97 (Sheldrick, 2008)'
_computing_structure_solution 'SHELXS-97 (Sheldrick, 2008)'
_diffrn_ambient_temperature 153(2)
_diffrn_detector_area_resol_mean 8.366
_diffrn_measured_fraction_theta_full 0.980
_diffrn_measured_fraction_theta_max 0.980
_diffrn_measurement_device_type 'Bruker APEX-II CCD'
_diffrn_measurement_method '\f and \w scans'
_diffrn_radiation_monochromator graphite
_diffrn_radiation_source 'fine-focus sealed tube'
_diffrn_radiation_type MoK\a
_diffrn_radiation_wavelength 0.71073
_diffrn_reflns_av_R_equivalents 0.0664
_diffrn_reflns_av_sigmaI/netI 0.0730
_diffrn_reflns_limit_h_max 17
_diffrn_reflns_limit_h_min -17
_diffrn_reflns_limit_k_max 18
_diffrn_reflns_limit_k_min -18
_diffrn_reflns_limit_l_max 12
_diffrn_reflns_limit_l_min -10
_diffrn_reflns_number 10601
_diffrn_reflns_theta_full 25.02
_diffrn_reflns_theta_max 25.02
_diffrn_reflns_theta_min 3.32
_exptl_absorpt_coefficient_mu 10.274
_exptl_absorpt_correction_T_max 0.2331
_exptl_absorpt_correction_T_min 0.1486
_exptl_absorpt_correction_type multi-scan
_exptl_absorpt_process_details SADABS
_exptl_crystal_colour red
_exptl_crystal_density_diffrn 2.037
_exptl_crystal_density_method 'not measured'
_exptl_crystal_description block
_exptl_crystal_F_000 1336
_exptl_crystal_size_max 0.30
_exptl_crystal_size_mid 0.20
_exptl_crystal_size_min 0.20
_refine_diff_density_max 1.038
_refine_diff_density_min -1.112
_refine_diff_density_rms 0.184
_refine_ls_abs_structure_details 'Flack H D (1983), Acta Cryst. A39, 876-881'
_refine_ls_abs_structure_Flack 0.56(2)
_refine_ls_extinction_method none
_refine_ls_goodness_of_fit_ref 1.065
_refine_ls_hydrogen_treatment constr
_refine_ls_matrix_type full
_refine_ls_number_parameters 232
_refine_ls_number_reflns 3628
_refine_ls_number_restraints 108
_refine_ls_restrained_S_all 1.059
_refine_ls_R_factor_all 0.0465
_refine_ls_R_factor_gt 0.0375
_refine_ls_shift/su_max 0.000
_refine_ls_shift/su_mean 0.000
_refine_ls_structure_factor_coef Fsqd
_refine_ls_weighting_details 'calc w=1/[\s^2^(Fo^2^)+(0.0204P)^2^+18.4648P] where P=(Fo^2^+2Fc^2^)/3'
_refine_ls_weighting_scheme calc
_refine_ls_wR_factor_gt 0.0759
_refine_ls_wR_factor_ref 0.0833
_reflns_number_gt 3272
_reflns_number_total 11090
_reflns_threshold_expression >2sigma(I)
_cod_data_source_file c1dt11753j.txt
_cod_data_source_block Ir-Hf
_cod_depositor_comments
;
The following automatic conversions were performed:

'_symmetry_cell_setting' value 'Monoclinic' changed to 'monoclinic'
according to /home/saulius/struct/CIF-dictionaries/cif_core.dic
dictionary named 'cif_core.dic' version 2.4.1 from 2010-06-29.

Automatic conversion script
Id: cif_fix_values 1715 2011-07-08 13:25:40Z adriana 
;
_cod_original_sg_symbol_H-M Cc
_cod_database_code 7017959

loop_
_symmetry_equiv_pos_as_xyz
'x, y, z'
'x, -y, z+1/2'
'x+1/2, y+1/2, z'
'x+1/2, -y+1/2, z+1/2'

loop_
_atom_site_label
_atom_site_type_symbol
_atom_site_fract_x
_atom_site_fract_y
_atom_site_fract_z
_atom_site_U_iso_or_equiv
_atom_site_adp_type
_atom_site_occupancy
_atom_site_symmetry_multiplicity
_atom_site_calc_flag
_atom_site_refinement_flags
Ir1 Ir 0.45317(4) 0.27586(3) 0.08191(5) 0.03137(13) Uani 1 1 d .
Hf1 Hf 0.35625(5) 0.20138(4) 0.24139(5) 0.03560(16) Uani 1 1 d .
N4 N 0.3386(8) 0.3125(7) 0.1350(11) 0.038(3) Uani 1 1 d .
C41 C 0.2818(10) 0.3893(9) 0.1028(16) 0.050(4) Uani 1 1 d .
C411 C 0.2462(17) 0.3830(19) -0.040(2) 0.133(11) Uani 1 1 d .
H41A H 0.2981 0.3879 -0.0912 0.200 Uiso 1 1 calc R
H41B H 0.2023 0.4305 -0.0628 0.200 Uiso 1 1 calc R
H41C H 0.2154 0.3264 -0.0570 0.200 Uiso 1 1 calc R
C412 C 0.3381(13) 0.4703(12) 0.124(3) 0.124(10) Uani 1 1 d .
H41D H 0.3591 0.4764 0.2168 0.185 Uiso 1 1 calc R
H41E H 0.3006 0.5213 0.0950 0.185 Uiso 1 1 calc R
H41F H 0.3916 0.4666 0.0760 0.185 Uiso 1 1 calc R
C413 C 0.2000(14) 0.3892(14) 0.173(3) 0.106(9) Uani 1 1 d .
H41G H 0.1678 0.3330 0.1594 0.159 Uiso 1 1 calc R
H41H H 0.1585 0.4368 0.1404 0.159 Uiso 1 1 calc R
H41I H 0.2190 0.3978 0.2652 0.159 Uiso 1 1 calc R
C11 C 0.5147(10) 0.3115(10) -0.1094(15) 0.048(4) Uani 1 1 d .
C12 C 0.5618(10) 0.3616(9) -0.0106(17) 0.049(4) Uani 1 1 d .
C13 C 0.5986(10) 0.3011(12) 0.0889(15) 0.052(4) Uani 1 1 d .
C14 C 0.5826(10) 0.2153(10) 0.0466(16) 0.049(4) Uani 1 1 d .
C15 C 0.5225(12) 0.2199(11) -0.0734(17) 0.057(5) Uani 1 1 d .
C111 C 0.4651(15) 0.3439(17) -0.2311(18) 0.102(8) Uani 1 1 d .
H11A H 0.4799 0.4059 -0.2423 0.153 Uiso 1 1 calc R
H11B H 0.3985 0.3375 -0.2284 0.153 Uiso 1 1 calc R
H11C H 0.4837 0.3100 -0.3035 0.153 Uiso 1 1 calc R
C121 C 0.5723(12) 0.4561(11) -0.0049(19) 0.078(6) Uani 1 1 d .
H12A H 0.6336 0.4721 -0.0268 0.117 Uiso 1 1 calc R
H12B H 0.5652 0.4766 0.0825 0.117 Uiso 1 1 calc R
H12C H 0.5250 0.4834 -0.0667 0.117 Uiso 1 1 calc R
C131 C 0.6602(10) 0.3286(15) 0.2058(17) 0.083(7) Uani 1 1 d .
H13A H 0.6679 0.2799 0.2673 0.125 Uiso 1 1 calc R
H13B H 0.6327 0.3787 0.2461 0.125 Uiso 1 1 calc R
H13C H 0.7205 0.3455 0.1810 0.125 Uiso 1 1 calc R
C141 C 0.6206(16) 0.1344(14) 0.105(3) 0.101(8) Uani 1 1 d .
H14A H 0.6745 0.1169 0.0629 0.151 Uiso 1 1 calc R
H14B H 0.5738 0.0882 0.0930 0.151 Uiso 1 1 calc R
H14C H 0.6389 0.1437 0.1971 0.151 Uiso 1 1 calc R
C151 C 0.4860(9) 0.1423(7) -0.1575(9) 0.083(6) Uani 1 1 d .
H15A H 0.4310 0.1604 -0.2142 0.124 Uiso 1 1 calc R
H15B H 0.4700 0.0941 -0.1020 0.124 Uiso 1 1 calc R
H15C H 0.5336 0.1227 -0.2100 0.124 Uiso 1 1 calc R
C21 C 0.3417(5) 0.0552(4) 0.1313(5) 0.084(4) Uani 1 1 d RDU
H21 H 0.3961 0.0245 0.1162 0.101 Uiso 1 1 calc R
C22 C 0.2957(5) 0.0490(4) 0.2437(5) 0.083(4) Uani 1 1 d RDU
H22 H 0.3139 0.0134 0.3171 0.100 Uiso 1 1 calc R
C23 C 0.2177(4) 0.1053(4) 0.2274(6) 0.076(4) Uani 1 1 d RDU
H23 H 0.1746 0.1139 0.2878 0.092 Uiso 1 1 calc R
C24 C 0.2155(5) 0.1462(4) 0.1048(7) 0.079(4) Uani 1 1 d RDU
H24 H 0.1706 0.1872 0.0688 0.095 Uiso 1 1 calc R
C25 C 0.2922(4) 0.1153(4) 0.0455(6) 0.075(4) Uani 1 1 d RDU
H25 H 0.3076 0.1319 -0.0372 0.090 Uiso 1 1 calc R
C31 C 0.4524(5) 0.1605(4) 0.4503(7) 0.095(5) Uani 1 1 d RDU
H31 H 0.4888 0.1088 0.4525 0.114 Uiso 1 1 calc R
C32 C 0.3600(5) 0.1663(4) 0.4799(5) 0.086(4) Uani 1 1 d RDU
H32 H 0.3237 0.1190 0.5054 0.104 Uiso 1 1 calc R
C33 C 0.3314(4) 0.2550(4) 0.4648(5) 0.085(4) Uani 1 1 d RDU
H33 H 0.2726 0.2775 0.4783 0.103 Uiso 1 1 calc R
C34 C 0.4061(5) 0.3040(4) 0.4259(5) 0.084(4) Uani 1 1 d RDU
H34 H 0.4061 0.3652 0.4088 0.101 Uiso 1 1 calc R
C35 C 0.4809(5) 0.2457(4) 0.4169(6) 0.096(5) Uani 1 1 d RDU
H35 H 0.5397 0.2609 0.3928 0.115 Uiso 1 1 calc R

loop_
_atom_site_aniso_label
_atom_site_aniso_U_11
_atom_site_aniso_U_22
_atom_site_aniso_U_33
_atom_site_aniso_U_23
_atom_site_aniso_U_13
_atom_site_aniso_U_12
Ir1 0.0328(3) 0.0314(2) 0.0307(3) -0.0014(2) 0.0072(2) 0.0004(2)
Hf1 0.0387(3) 0.0368(3) 0.0324(3) 0.0000(3) 0.0088(2) -0.0023(3)
N4 0.051(7) 0.031(6) 0.033(6) -0.005(5) 0.003(5) -0.002(5)
C41 0.049(9) 0.032(7) 0.069(11) 0.007(7) 0.008(8) 0.006(7)
C411 0.13(2) 0.18(3) 0.091(17) 0.041(17) -0.006(15) 0.09(2)
C412 0.066(13) 0.042(10) 0.26(3) -0.016(15) -0.012(17) 0.008(10)
C413 0.067(13) 0.070(13) 0.19(3) 0.012(15) 0.039(16) 0.029(11)
C11 0.046(8) 0.058(9) 0.046(9) 0.007(8) 0.027(7) 0.005(7)
C12 0.048(8) 0.031(7) 0.074(12) 0.008(8) 0.033(8) -0.006(7)
C13 0.036(8) 0.077(12) 0.044(9) -0.009(9) 0.007(7) -0.006(8)
C14 0.038(8) 0.057(10) 0.054(10) 0.016(8) 0.013(7) 0.023(7)
C15 0.076(12) 0.062(11) 0.040(9) -0.017(8) 0.032(9) -0.019(9)
C111 0.125(19) 0.14(2) 0.038(11) 0.019(12) -0.001(11) -0.011(16)
C121 0.065(11) 0.054(10) 0.121(18) -0.008(11) 0.034(11) -0.014(9)
C131 0.027(8) 0.15(2) 0.071(12) -0.021(13) -0.005(8) -0.027(10)
C141 0.079(14) 0.093(16) 0.14(2) 0.047(15) 0.052(15) 0.044(12)
C151 0.092(13) 0.095(14) 0.068(12) -0.051(11) 0.041(11) -0.014(11)
C21 0.091(10) 0.052(9) 0.111(11) -0.032(8) 0.013(8) -0.014(7)
C22 0.097(10) 0.047(8) 0.103(10) 0.015(7) 0.002(8) -0.033(7)
C23 0.067(8) 0.072(9) 0.092(9) -0.006(7) 0.016(7) -0.041(6)
C24 0.063(8) 0.070(9) 0.101(10) 0.007(7) -0.008(7) -0.028(6)
C25 0.093(10) 0.065(9) 0.067(8) -0.022(7) 0.006(7) -0.045(8)
C31 0.085(9) 0.138(10) 0.053(9) 0.012(9) -0.028(8) 0.024(8)
C32 0.097(9) 0.108(9) 0.051(9) -0.001(9) -0.004(9) -0.011(8)
C33 0.098(9) 0.112(10) 0.047(9) -0.027(9) 0.012(8) 0.002(8)
C34 0.105(10) 0.103(9) 0.034(8) -0.013(8) -0.038(8) -0.026(8)
C35 0.068(8) 0.169(13) 0.043(9) 0.009(10) -0.026(7) -0.019(8)

loop_
_atom_type_symbol
_atom_type_description
_atom_type_scat_dispersion_real
_atom_type_scat_dispersion_imag
_atom_type_scat_source
C C 0.0033 0.0016 'International Tables Vol C Tables 4.2.6.8 and 6.1.1.4'
H H 0.0000 0.0000 'International Tables Vol C Tables 4.2.6.8 and 6.1.1.4'
N N 0.0061 0.0033 'International Tables Vol C Tables 4.2.6.8 and 6.1.1.4'
Hf Hf -0.5830 6.1852 'International Tables Vol C Tables 4.2.6.8 and 6.1.1.4'
Ir Ir -1.4442 7.9887 'International Tables Vol C Tables 4.2.6.8 and 6.1.1.4'

loop_
_geom_angle_atom_site_label_1
_geom_angle_atom_site_label_2
_geom_angle_atom_site_label_3
_geom_angle
N4 Ir1 C13 146.5(6)
N4 Ir1 C14 169.7(5)
C13 Ir1 C14 37.6(6)
N4 Ir1 C15 146.0(6)
C13 Ir1 C15 63.5(6)
C14 Ir1 C15 38.8(6)
N4 Ir1 C11 127.9(5)
C13 Ir1 C11 60.9(6)
C14 Ir1 C11 61.9(5)
C15 Ir1 C11 37.1(5)
N4 Ir1 C12 127.8(5)
C13 Ir1 C12 37.2(6)
C14 Ir1 C12 61.7(5)
C15 Ir1 C12 61.3(5)
C11 Ir1 C12 34.7(5)
N4 Ir1 Hf1 51.3(3)
C13 Ir1 Hf1 132.3(5)
C14 Ir1 Hf1 118.4(4)
C15 Ir1 Hf1 130.1(4)
C11 Ir1 Hf1 161.3(4)
C12 Ir1 Hf1 164.0(4)
N4 Hf1 C22 139.9(3)
N4 Hf1 C23 114.2(4)
C22 Hf1 C23 33.16(8)
N4 Hf1 C24 85.8(4)
C22 Hf1 C24 54.77(12)
C23 Hf1 C24 33.02(9)
N4 Hf1 C21 119.7(3)
C22 Hf1 C21 33.03(8)
C23 Hf1 C21 54.80(14)
C24 Hf1 C21 54.60(13)
N4 Hf1 C25 88.9(3)
C22 Hf1 C25 54.62(14)
C23 Hf1 C25 54.64(12)
C24 Hf1 C25 32.87(8)
C21 Hf1 C25 32.83(7)
N4 Hf1 C35 102.0(3)
C22 Hf1 C35 118.1(3)
C23 Hf1 C35 135.6(3)
C24 Hf1 C35 168.1(3)
C21 Hf1 C35 126.0(3)
C25 Hf1 C35 154.1(3)
N4 Hf1 C34 84.5(3)
C22 Hf1 C34 130.1(2)
C23 Hf1 C34 124.9(2)
C24 Hf1 C34 141.9(3)
C21 Hf1 C34 154.7(3)
C25 Hf1 C34 172.3(3)
C35 Hf1 C34 32.74(7)
N4 Hf1 C31 134.5(3)
C22 Hf1 C31 85.6(2)
C23 Hf1 C31 105.8(2)
C24 Hf1 C31 138.0(3)
C21 Hf1 C31 100.6(2)
C25 Hf1 C31 133.4(3)
C35 Hf1 C31 32.67(8)
C34 Hf1 C31 54.11(11)
N4 Hf1 C33 102.1(3)
C22 Hf1 C33 101.8(2)
C23 Hf1 C33 92.4(2)
C24 Hf1 C33 115.8(3)
C21 Hf1 C33 134.0(3)
C25 Hf1 C33 146.6(3)
C35 Hf1 C33 54.13(14)
C34 Hf1 C33 32.63(7)
C31 Hf1 C33 54.00(13)
N4 Hf1 C32 134.4(3)
C22 Hf1 C32 76.15(18)
C23 Hf1 C32 81.87(18)
C24 Hf1 C32 114.2(2)
C21 Hf1 C32 104.6(2)
C25 Hf1 C32 130.5(3)
C35 Hf1 C32 54.06(13)
C34 Hf1 C32 54.01(11)
C31 Hf1 C32 32.57(10)
C33 Hf1 C32 32.52(7)
N4 Hf1 Ir1 47.2(3)
C22 Hf1 Ir1 129.98(14)
C23 Hf1 Ir1 136.65(14)
C24 Hf1 Ir1 104.93(18)
C21 Hf1 Ir1 96.96(15)
C25 Hf1 Ir1 83.49(16)
C35 Hf1 Ir1 86.88(18)
C34 Hf1 Ir1 94.97(14)
C31 Hf1 Ir1 112.0(2)
C33 Hf1 Ir1 126.88(13)
C32 Hf1 Ir1 140.91(15)
C41 N4 Ir1 131.8(9)
C41 N4 Hf1 146.6(9)
Ir1 N4 Hf1 81.5(4)
N4 C41 C413 111.0(14)
N4 C41 C412 110.2(13)
C413 C41 C412 113.1(18)
N4 C41 C411 107.2(14)
C413 C41 C411 106.3(17)
C412 C41 C411 108.8(19)
C12 C11 C15 108.6(14)
C12 C11 C111 127.0(16)
C15 C11 C111 124.3(18)
C12 C11 Ir1 72.8(8)
C15 C11 Ir1 65.3(7)
C111 C11 Ir1 127.7(12)
C11 C12 C13 106.8(13)
C11 C12 C121 127.9(17)
C13 C12 C121 125.3(17)
C11 C12 Ir1 72.6(8)
C13 C12 Ir1 64.0(7)
C121 C12 Ir1 127.6(10)
C14 C13 C12 109.8(13)
C14 C13 C131 126.0(17)
C12 C13 C131 123.1(17)
C14 C13 Ir1 72.1(8)
C12 C13 Ir1 78.8(8)
C131 C13 Ir1 125.3(10)
C13 C14 C15 107.0(13)
C13 C14 C141 129(2)
C15 C14 C141 124.4(19)
C13 C14 Ir1 70.4(8)
C15 C14 Ir1 70.9(8)
C141 C14 Ir1 125.9(12)
C14 C15 C11 107.0(14)
C14 C15 C151 126.5(16)
C11 C15 C151 125.9(16)
C14 C15 Ir1 70.3(8)
C11 C15 Ir1 77.6(8)
C151 C15 Ir1 124.5(9)
C25 C21 C22 107.9(2)
C25 C21 Hf1 73.95(16)
C22 C21 Hf1 72.80(15)
C21 C22 C23 108.05(15)
C21 C22 Hf1 74.17(14)
C23 C22 Hf1 73.42(16)
C24 C23 C22 108.0
C24 C23 Hf1 74.15(14)
C22 C23 Hf1 73.42(17)
C23 C24 C25 107.97(8)
C23 C24 Hf1 72.84(15)
C25 C24 Hf1 73.96(17)
C21 C25 C24 108.1(2)
C21 C25 Hf1 73.22(18)
C24 C25 Hf1 73.17(16)
C35 C31 C32 108.02(6)
C35 C31 Hf1 73.29(16)
C32 C31 Hf1 74.06(15)
C33 C32 C31 108.0
C33 C32 Hf1 73.58(16)
C31 C32 Hf1 73.37(15)
C32 C33 C34 107.96(11)
C32 C33 Hf1 73.91(17)
C34 C33 Hf1 73.22(13)
C33 C34 C35 108.05(16)
C33 C34 Hf1 74.15(14)
C35 C34 Hf1 73.54(16)
C31 C35 C34 107.95(14)
C31 C35 Hf1 74.04(17)
C34 C35 Hf1 73.72(16)

loop_
_geom_bond_atom_site_label_1
_geom_bond_atom_site_label_2
_geom_bond_distance
Ir1 N4 1.905(11)
Ir1 C13 2.150(14)
Ir1 C14 2.172(13)
Ir1 C15 2.179(14)
Ir1 C11 2.344(14)
Ir1 C12 2.346(13)
Ir1 Hf1 2.5689(9)
Hf1 N4 2.026(11)
Hf1 C22 2.489(6)
Hf1 C23 2.489(6)
Hf1 C24 2.506(5)
Hf1 C21 2.506(6)
Hf1 C25 2.516(5)
Hf1 C35 2.519(6)
Hf1 C34 2.521(5)
Hf1 C31 2.529(6)
Hf1 C33 2.533(5)
Hf1 C32 2.538(6)
N4 C41 1.452(18)
C41 C413 1.47(2)
C41 C412 1.49(2)
C41 C411 1.52(3)
C11 C12 1.40(2)
C11 C15 1.45(2)
C11 C111 1.47(2)
C12 C13 1.44(2)
C12 C121 1.45(2)
C13 C14 1.39(2)
C13 C131 1.49(2)
C14 C15 1.44(2)
C14 C141 1.46(2)
C15 C151 1.533(17)
C21 C25 1.4195(15)
C21 C22 1.4201
C22 C23 1.4205(13)
C23 C24 1.419(2)
C24 C25 1.4206(16)
C31 C35 1.4198
C31 C32 1.421(2)
C32 C33 1.4198
C33 C34 1.4202
C34 C35 1.4205(14)
